data_4111099
loop_
_publ_author_name
'Gareth P. Howell'
'Stephen P. Fletcher'
'Koen Geurts'
'Bjorn ter Horst'
'Ben L. Feringa'

_publ_contact_author_address
;
     Crystal Structure Center,
     Chemical Physics,
     Materials Science Center,
     Groningen University,
     Nijenborgh 4,
     NL-9747 AG Groningen,
     The Netherlands.
;
_publ_contact_author_email A.Meetsma@rug.nl
_publ_contact_author_fax '+31 50 3634441'
_publ_contact_author_name
;
   Drs. A. Meetsma
;
_publ_contact_author_phone '+31 50 3634368'
_publ_section_title
;
 Catalytic Asymmetric Synthesis of Acyclic Arrays by Tandem
 1,4-Addition-Aldol Reactions
;
_journal_name_full 'Journal of the American Chemical Society'
_journal_page_first 14977
_journal_page_last 14985
_journal_paper_doi 10.1021/ja0651862
_journal_volume 128
_journal_year 2006
_chemical_compound_source 'see text'
_chemical_formula_moiety 'C18 H20 O3'
_chemical_formula_sum 'C18 H20 O3'
_chemical_formula_weight 284.35
_chemical_name_systematic ' ?'
_space_group_IT_number 5
_symmetry_cell_setting monoclinic
_symmetry_Int_Tables_number 5
_symmetry_space_group_name_Hall 'C 2y'
_symmetry_space_group_name_H-M 'C 1 2 1'
_atom_sites_solution_hydrogens difmap
_atom_sites_solution_primary direct
_atom_sites_solution_secondary direct
_audit_creation_date '2006-01-02  09:40:52'
_audit_creation_method
;
 PLATON <TABLE ACC> option    (version :: 110805)
 SHELXL97-2 & Manual Editing 
;
_audit_update_record
;
 ?
;
_cell_angle_alpha 90
_cell_angle_beta 100.106(3)
_cell_angle_gamma 90
_cell_formula_units_Z 4
_cell_length_a 21.066(4)
_cell_length_b 5.706(1)
_cell_length_c 13.026(2)
_cell_measurement_reflns_used 4246
_cell_measurement_temperature 100(1)
_cell_measurement_theta_max 27.48
_cell_measurement_theta_min 2.30
_cell_volume 1541.5(5)
_computing_cell_refinement 'SAINTPLUS, Version 6.02A, (Bruker, 2000)'
_computing_data_collection 'SMART, Version 5.624, (Bruker, 2001)'
_computing_data_reduction 'XPREP, Version 5.1/NT, (Bruker, 2000)'
_computing_molecular_graphics
;
 PLUTO (Meetsma, 2005) 
 PLATON (Spek, 2003)
;
_computing_publication_material 'PLATON (Spek, 2003)'
_computing_structure_refinement 'SHELXL-97 (Sheldrick, 1997)'
_computing_structure_solution
;
 SIR2004 (Burla et al., 2005)
;
_diffrn_ambient_temperature 100(1)
_diffrn_detector_area_resol_mean '4096x4096 / 62x62 (binned 512)'
_diffrn_measured_fraction_theta_full 0.998
_diffrn_measured_fraction_theta_max 0.998
_diffrn_measurement_device_type
;
  Bruker Smart Apex; CCD area detector 
;
_diffrn_measurement_method 'phi and omega scans'
_diffrn_radiation_detector
;
  CCD area-detector
;
_diffrn_radiation_monochromator 'parallel mounted graphite'
_diffrn_radiation_source 'fine focus sealed Siemens Mo tube '
_diffrn_radiation_type MoK\a
_diffrn_radiation_wavelength 0.71073
_diffrn_reflns_av_R_equivalents 0.0409
_diffrn_reflns_av_sigmaI/netI 0.0394
_diffrn_reflns_limit_h_max 25
_diffrn_reflns_limit_h_min -25
_diffrn_reflns_limit_k_max 6
_diffrn_reflns_limit_k_min -6
_diffrn_reflns_limit_l_max 15
_diffrn_reflns_limit_l_min -15
_diffrn_reflns_number 5579
_diffrn_reflns_reduction_process
;
 Intensity data were corrected for Lorentz and polarization
  effects, decay and absorption and reduced to F~o~^2^
  using SAINT (Bruker, 2000) and SADABS (Sheldrick, 2001)
;
_diffrn_reflns_theta_full 25.00
_diffrn_reflns_theta_max 25.34
_diffrn_reflns_theta_min 2.30
_diffrn_standards_decay_% 0
_diffrn_standards_number 0
_exptl_absorpt_coefficient_mu 0.082
_exptl_absorpt_correction_T_max 0.9951
_exptl_absorpt_correction_T_min 0.9308
_exptl_absorpt_correction_type multi-scan
_exptl_absorpt_process_details '(SADABS, Sheldrick, Bruker, 2001))'
_exptl_crystal_colour colorless
_exptl_crystal_density_diffrn 1.225
_exptl_crystal_description platelet
_exptl_crystal_F_000 608
_exptl_crystal_size_max 0.51
_exptl_crystal_size_mid 0.26
_exptl_crystal_size_min 0.06
_refine_diff_density_max 0.267
_refine_diff_density_min -0.248
_refine_diff_density_rms 0.062
_refine_ls_abs_structure_details
;
  The absolute configuration could not be determined reliably:
   there are only elements in the structure with very small anomalous effects
   by the used X-ray wavelength, so the Friedel pairs are merged.
 
 The absolute structure is known by synthese route.
;
_refine_ls_extinction_method none
_refine_ls_goodness_of_fit_ref 1.302
_refine_ls_hydrogen_treatment refall
_refine_ls_matrix_type full
_refine_ls_number_parameters 270
_refine_ls_number_reflns 1558
_refine_ls_number_restraints 1
_refine_ls_restrained_S_all 1.301
_refine_ls_R_factor_all 0.0549
_refine_ls_R_factor_gt 0.0481
_refine_ls_shift/su_max 0.611
_refine_ls_shift/su_mean 0.006
_refine_ls_structure_factor_coef Fsqd
_refine_ls_weighting_details 'calc w=1/[\s^2^(Fo^2^)+(0.0654P)^2^+3.9028P] where P=(Fo^2^+2Fc^2^)/3'
_refine_ls_weighting_scheme calc
_refine_ls_wR_factor_gt 0.1654
_refine_ls_wR_factor_ref 0.1680
_reflns_number_gt 1392
_reflns_number_total 1558
_reflns_threshold_expression I>2\s(I)
_cod_data_source_file ja0651862si20060720_050542.cif
_cod_data_source_block Q1067
_cod_original_sg_symbol_H-M 'C 2'
_cod_database_code 4111099
_vrn_publ_code_squeezed_elec 0.0
_vrn_publ_code_void_volume 18.1
_vrn_publ_code_frame_time_sec 30.0
_vrn_publ_code_meas_time_hour 18.0

loop_
_symmetry_equiv_pos_site_id
_symmetry_equiv_pos_as_xyz
1 x,y,z
2 -x,y,-z
3 1/2+x,1/2+y,z
4 1/2-x,1/2+y,-z

loop_
_atom_site_aniso_label
_atom_site_aniso_U_11
_atom_site_aniso_U_22
_atom_site_aniso_U_33
_atom_site_aniso_U_23
_atom_site_aniso_U_13
_atom_site_aniso_U_12
O1 0.029(2) 0.029(2) 0.0117(16) -0.0043(18) -0.0008(14) -0.002(2)
O2 0.031(2) 0.029(2) 0.0137(18) 0.0074(19) -0.0022(15) 0.010(2)
O3 0.020(2) 0.014(2) 0.0196(19) 0.0002(17) 0.0017(15) 0.0043(16)
C1 0.016(2) 0.019(3) 0.018(2) 0.003(2) 0.0042(19) 0.000(3)
C2 0.021(3) 0.019(3) 0.018(3) -0.003(3) 0.001(2) 0.000(2)
C3 0.017(3) 0.026(3) 0.014(2) -0.001(2) -0.002(2) -0.001(3)
C4 0.017(3) 0.025(3) 0.017(2) 0.002(3) 0.003(2) 0.004(3)
C5 0.016(2) 0.015(3) 0.019(2) 0.000(2) 0.0057(19) -0.003(2)
C6 0.012(2) 0.017(3) 0.014(2) 0.001(2) 0.0046(18) -0.005(2)
C7 0.014(2) 0.017(3) 0.013(2) -0.001(2) 0.0042(18) 0.003(2)
C8 0.021(3) 0.027(4) 0.017(3) 0.001(3) 0.006(2) 0.002(3)
C9 0.017(2) 0.012(3) 0.011(2) -0.002(2) 0.0022(19) -0.001(2)
C10 0.013(2) 0.023(3) 0.011(2) 0.002(2) 0.0023(18) 0.000(2)
C11 0.046(4) 0.045(4) 0.016(3) 0.005(3) -0.010(3) 0.012(4)
C12 0.018(2) 0.015(3) 0.011(2) 0.000(2) -0.0007(19) 0.003(2)
C13 0.017(2) 0.016(3) 0.008(2) 0.004(2) 0.0022(17) -0.001(2)
C14 0.018(3) 0.019(3) 0.018(3) -0.005(2) 0.000(2) 0.000(2)
C15 0.019(3) 0.025(3) 0.036(3) -0.003(3) 0.006(2) -0.007(3)
C16 0.020(3) 0.027(3) 0.022(3) 0.004(3) 0.008(2) 0.001(3)
C17 0.025(3) 0.024(3) 0.024(3) -0.002(3) 0.010(2) 0.001(3)
C18 0.024(3) 0.016(3) 0.019(3) 0.000(2) 0.005(2) 0.002(3)

loop_
_atom_site_label
_atom_site_type_symbol
_atom_site_thermal_displace_type
_atom_site_fract_x
_atom_site_fract_y
_atom_site_fract_z
_atom_site_occupancy
_atom_site_U_iso_or_equiv
O1 O Uani 0.38615(18) 1.0002(8) 0.4794(3) 1.000 0.0238(11)
O2 O Uani 0.39684(19) 0.6108(8) 0.4623(3) 1.000 0.0253(11)
O3 O Uani 0.34484(18) 1.2386(7) 0.2917(3) 1.000 0.0181(11)
C1 C Uani 0.2301(2) 0.6090(11) 0.1515(4) 1.000 0.0175(14)
C2 C Uani 0.1944(3) 0.5946(11) 0.0506(4) 1.000 0.0196(17)
C3 C Uani 0.1522(2) 0.7743(11) 0.0102(4) 1.000 0.0196(16)
C4 C Uani 0.1457(2) 0.9699(11) 0.0721(4) 1.000 0.0197(16)
C5 C Uani 0.1811(2) 0.9848(11) 0.1734(4) 1.000 0.0164(14)
C6 C Uani 0.2233(2) 0.8054(10) 0.2132(4) 1.000 0.0141(14)
C7 C Uani 0.2620(2) 0.8234(10) 0.3238(4) 1.000 0.0145(14)
C8 C Uani 0.2419(3) 0.6365(12) 0.3957(4) 1.000 0.0213(19)
C9 C Uani 0.3354(2) 0.8111(10) 0.3193(4) 1.000 0.0134(14)
C10 C Uani 0.3753(2) 0.8236(10) 0.4283(4) 1.000 0.0156(14)
C11 C Uani 0.4309(4) 0.5988(17) 0.5703(5) 1.000 0.038(2)
C12 C Uani 0.3553(2) 1.0117(10) 0.2511(4) 1.000 0.0151(14)
C13 C Uani 0.4242(2) 0.9800(10) 0.2308(3) 1.000 0.0137(14)
C14 C Uani 0.4708(3) 1.1525(10) 0.2571(4) 1.000 0.0187(17)
C15 C Uani 0.5314(3) 1.1267(12) 0.2290(5) 1.000 0.0265(17)
C16 C Uani 0.5456(3) 0.9282(11) 0.1761(4) 1.000 0.0225(17)
C17 C Uani 0.4999(3) 0.7541(12) 0.1517(4) 1.000 0.0237(17)
C18 C Uani 0.4390(3) 0.7793(10) 0.1782(4) 1.000 0.0195(17)
H' H Uiso 0.364(4) 1.240(18) 0.361(7) 1.000 0.07(3)
H1 H Uiso 0.264(3) 0.494(14) 0.189(5) 1.000 0.035(17)
H2 H Uiso 0.198(2) 0.459(10) 0.007(3) 1.000 0.030(11)
H3 H Uiso 0.129(3) 0.768(12) -0.054(4) 1.000 0.020(15)
H4 H Uiso 0.117(2) 1.111(10) 0.049(3) 1.000 0.030(11)
H5 H Uiso 0.174(3) 1.122(12) 0.216(4) 1.000 0.015(14)
H7 H Uiso 0.249(2) 0.967(11) 0.344(4) 1.000 0.012(12)
H8 H Uiso 0.196(3) 0.642(13) 0.392(4) 1.000 0.025(15)
H8' H Uiso 0.252(3) 0.468(14) 0.369(5) 1.000 0.029(17)
H8" H Uiso 0.267(2) 0.663(10) 0.462(4) 1.000 0.012(12)
H9 H Uiso 0.344(2) 0.672(10) 0.288(4) 1.000 0.013(13)
H11 H Uiso 0.463(2) 0.720(10) 0.576(4) 1.000 0.012(12)
H11' H Uiso 0.438(7) 0.43(3) 0.566(11) 1.000 0.16(6)
H11" H Uiso 0.397(4) 0.689(15) 0.613(5) 1.000 0.05(2)
H12 H Uiso 0.324(2) 1.002(9) 0.183(3) 1.000 0.030(11)
H14 H Uiso 0.461(2) 1.276(12) 0.288(4) 1.000 0.014(14)
H15 H Uiso 0.563(3) 1.254(14) 0.250(5) 1.000 0.031(17)
H16 H Uiso 0.587(3) 0.921(12) 0.157(4) 1.000 0.021(15)
H17 H Uiso 0.511(3) 0.611(15) 0.115(5) 1.000 0.038(19)
H18 H Uiso 0.412(3) 0.648(14) 0.164(5) 1.000 0.033(18)

loop_
_atom_type_symbol
_atom_type_description
_atom_type_scat_dispersion_real
_atom_type_scat_dispersion_imag
_atom_type_scat_source
O O 0.0106 0.0060 'International Tables Vol C Tables 4.2.6.8 and 6.1.1.4'
H H 0.0000 0.0000 'International Tables Vol C Tables 4.2.6.8 and 6.1.1.4'
C C 0.0033 0.0016 'International Tables Vol C Tables 4.2.6.8 and 6.1.1.4'

loop_
_geom_angle_atom_site_label_1
_geom_angle_atom_site_label_2
_geom_angle_atom_site_label_3
_geom_angle
_geom_angle_publ_flag
C10 O2 C11 116.0(5) yes
C12 O3 H' 108(6) no
C2 C1 C6 119.6(5) no
C1 C2 C3 120.8(5) no
C2 C3 C4 119.3(5) no
C3 C4 C5 120.2(5) no
C4 C5 C6 120.4(5) no
C1 C6 C5 119.8(5) no
C5 C6 C7 120.0(5) no
C1 C6 C7 120.2(5) no
C6 C7 C8 111.8(4) no
C6 C7 C9 109.3(4) no
C8 C7 C9 112.0(4) no
C7 C9 C10 110.6(4) no
C7 C9 C12 111.0(4) no
C10 C9 C12 109.9(4) no
O1 C10 C9 125.1(5) yes
O2 C10 C9 111.4(5) yes
O1 C10 O2 123.5(5) yes
O3 C12 C9 112.4(4) yes
C9 C12 C13 111.8(4) no
O3 C12 C13 112.5(4) yes
C12 C13 C14 121.6(5) no
C14 C13 C18 119.5(5) no
C12 C13 C18 118.8(5) no
C13 C14 C15 120.0(5) no
C14 C15 C16 120.3(6) no
C15 C16 C17 120.0(6) no
C16 C17 C18 120.3(6) no
C13 C18 C17 120.0(5) no
C2 C1 H1 129(4) no
C6 C1 H1 112(4) no
C1 C2 H2 121(3) no
C3 C2 H2 118(3) no
C2 C3 H3 122(4) no
C4 C3 H3 119(4) no
C3 C4 H4 125(2) no
C5 C4 H4 115(2) no
C4 C5 H5 118(3) no
C6 C5 H5 122(3) no
C6 C7 H7 101(3) no
C8 C7 H7 109(3) no
C9 C7 H7 114(3) no
C7 C8 H8 109(4) no
C7 C8 H8' 110(4) no
C7 C8 H8" 106(3) no
H8 C8 H8' 106(6) no
H8 C8 H8" 116(4) no
H8' C8 H8" 110(5) no
C7 C9 H9 109(3) no
C10 C9 H9 110(3) no
C12 C9 H9 107(3) no
O2 C11 H11 105(3) no
O2 C11 H11' 93(8) no
O2 C11 H11" 102(4) no
H11 C11 H11' 127(9) no
H11 C11 H11" 98(5) no
H11' C11 H11" 127(10) no
O3 C12 H12 105(3) no
C9 C12 H12 105(3) no
C13 C12 H12 110(2) no
C13 C14 H14 119(3) no
C15 C14 H14 121(3) no
C14 C15 H15 117(4) no
C16 C15 H15 123(4) no
C15 C16 H16 117(4) no
C17 C16 H16 123(4) no
C16 C17 H17 119(4) no
C18 C17 H17 121(4) no
C13 C18 H18 125(4) no
C17 C18 H18 115(4) no

loop_
_geom_bond_atom_site_label_1
_geom_bond_atom_site_label_2
_geom_bond_distance
_geom_bond_publ_flag
O1 C10 1.207(7) yes
O2 C10 1.344(7) yes
O2 C11 1.464(8) yes
O3 C12 1.430(7) yes
O3 H' 0.92(9) no
C1 C6 1.401(8) no
C1 C2 1.398(7) no
C2 C3 1.398(8) no
C3 C4 1.398(8) no
C4 C5 1.400(7) no
C5 C6 1.395(8) no
C6 C7 1.529(7) no
C7 C8 1.527(8) no
C7 C9 1.559(6) no
C9 C10 1.519(7) no
C9 C12 1.551(8) no
C12 C13 1.531(6) no
C13 C18 1.398(8) no
C13 C14 1.390(8) no
C14 C15 1.396(9) no
C15 C16 1.386(9) no
C16 C17 1.381(9) no
C17 C18 1.393(9) no
C1 H1 1.03(7) no
C2 H2 0.97(5) no
C3 H3 0.89(5) no
C4 H4 1.02(5) no
C5 H5 0.99(6) no
C7 H7 0.92(6) no
C8 H8 0.96(6) no
C8 H8' 1.06(8) no
C8 H8" 0.94(5) no
C9 H9 0.93(5) no
C11 H11 0.96(5) no
C11 H11' 0.98(17) no
C11 H11" 1.11(8) no
C12 H12 1.01(4) no
C14 H14 0.86(6) no
C15 H15 0.99(8) no
C16 H16 0.95(6) no
C17 H17 1.00(8) no
C18 H18 0.94(7) no

loop_
_geom_contact_atom_site_label_1
_geom_contact_atom_site_label_2
_geom_contact_distance
_geom_contact_site_symmetry_2
_geom_contact_publ_flag
O1 O3 2.800(6) . no
O2 C8 3.230(8) . no
O2 O3 3.130(6) 1_545 no
O3 C9 3.296(7) 1_565 no
O3 O2 3.130(6) 1_565 no
O3 O1 2.800(6) . no
O1 H11 2.46(5) . no
O1 H' 2.05(10) . no
O1 H11" 2.47(8) . no
O1 H8 2.73(6) 4_556 no
O1 H11' 2.84(17) 1_565 no
O2 H' 2.53(10) 1_545 no
O2 H8" 2.75(4) . no
O3 H1 2.45(7) 1_565 no
O3 H7 2.73(5) . no
O3 H8' 2.69(7) 1_565 no
O3 H9 2.47(6) 1_565 no
O3 H14 2.47(4) . no
C1 C12 3.566(7) . no
C8 O2 3.230(8) . no
C9 O3 3.296(7) 1_545 no
C12 C1 3.566(7) . no
C1 H8' 2.90(7) . no
C1 H9 2.75(5) . no
C1 H12 2.97(5) . no
C2 H12 3.05(4) 4_545 no
C2 H16 3.02(6) 3_445 no
C3 H12 3.07(4) 4_545 no
C4 H17 3.09(7) 3_455 no
C5 H12 2.99(4) . no
C6 H12 2.49(4) . no
C8 H1 2.93(7) . no
C9 H1 2.74(7) . no
C9 H18 2.95(7) . no
C10 H8" 2.57(5) . no
C10 H' 2.53(10) . no
C11 H15 3.04(7) 2_646 no
C12 H3 3.02(6) 4_555 no
C13 H3 2.89(6) 4_555 no
C14 H' 2.87(9) . no
C16 H4 3.03(5) 3_545 no
C18 H9 2.73(5) . no
H' O1 2.05(10) . no
H' O2 2.53(10) 1_565 no
H' C10 2.53(10) . no
H' C14 2.87(9) . no
H' H14 2.41(10) . no
H1 O3 2.45(7) 1_545 no
H1 C8 2.93(7) . no
H1 C9 2.74(7) . no
H1 H8' 2.41(9) . no
H1 H9 2.19(8) . no
H2 H12 2.45(5) 4_545 no
H3 C12 3.02(6) 4_545 no
H3 C13 2.89(6) 4_545 no
H3 H12 2.59(8) 4_545 no
H4 C16 3.03(5) 3_455 no
H4 H16 2.41(8) 3_455 no
H4 H17 2.53(8) 3_455 no
H5 H7 2.27(8) . no
H5 H16 2.52(9) 3_455 no
H7 O3 2.73(5) . no
H7 H5 2.27(8) . no
H8 O1 2.73(6) 4_546 no
H8' O3 2.69(7) 1_545 no
H8' C1 2.90(7) . no
H8' H1 2.41(9) . no
H8" O2 2.75(4) . no
H8" C10 2.57(5) . no
H9 O3 2.47(6) 1_545 no
H9 C1 2.75(5) . no
H9 C18 2.73(5) . no
H9 H1 2.19(8) . no
H9 H18 2.34(8) . no
H11 O1 2.46(5) . no
H11' O1 2.84(17) 1_545 no
H11" O1 2.47(8) . no
H12 C1 2.97(5) . no
H12 C5 2.99(4) . no
H12 C6 2.49(4) . no
H12 C2 3.05(4) 4_555 no
H12 C3 3.07(4) 4_555 no
H12 H2 2.45(5) 4_555 no
H12 H3 2.59(8) 4_555 no
H14 O3 2.47(4) . no
H14 H' 2.41(10) . no
H15 C11 3.04(7) 2_666 no
H16 C2 3.02(6) 3_555 no
H16 H4 2.41(8) 3_545 no
H16 H5 2.52(9) 3_545 no
H17 C4 3.09(7) 3_545 no
H17 H4 2.53(8) 3_545 no
H18 C9 2.95(7) . no
H18 H9 2.34(8) . no

loop_
_geom_hbond_atom_site_label_D
_geom_hbond_atom_site_label_H
_geom_hbond_atom_site_label_A
_geom_hbond_distance_DH
_geom_hbond_distance_HA
_geom_hbond_distance_DA
_geom_hbond_angle_DHA
_geom_hbond_site_symmetry_A
_geom_hbond_publ_flag
O3 H' O1 0.92(9) 2.05(10) 2.800(6) 137(9) . yes
O3 H' O2 0.92(9) 2.53(10) 3.130(6) 124(8) 1_565 yes
C1 H1 O3 1.03(7) 2.45(7) 3.478(7) 175(4) 1_545 yes
C9 H9 O3 0.93(5) 2.47(6) 3.296(7) 148(4) 1_545 yes
C14 H14 O3 0.86(6) 2.47(4) 2.812(7) 105(4) . yes

loop_
_geom_torsion_atom_site_label_1
_geom_torsion_atom_site_label_2
_geom_torsion_atom_site_label_3
_geom_torsion_atom_site_label_4
_geom_torsion
_geom_torsion_publ_flag
C11 O2 C10 O1 4.7(7) no
C11 O2 C10 C9 -174.6(5) no
C6 C1 C2 C3 0.3(8) no
C2 C1 C6 C5 -0.1(7) no
C2 C1 C6 C7 179.9(5) no
C1 C2 C3 C4 -0.2(8) no
C2 C3 C4 C5 -0.1(7) no
C3 C4 C5 C6 0.3(7) no
C4 C5 C6 C1 -0.2(7) no
C4 C5 C6 C7 179.8(4) no
C5 C6 C7 C9 -121.4(5) no
C5 C6 C7 C8 114.0(6) no
C1 C6 C7 C8 -66.0(6) no
C1 C6 C7 C9 58.6(6) no
C6 C7 C9 C12 58.9(6) no
C6 C7 C9 C10 -178.9(5) no
C8 C7 C9 C10 -54.4(6) no
C8 C7 C9 C12 -176.6(4) no
C7 C9 C12 O3 61.7(5) no
C7 C9 C10 O1 -77.4(6) no
C7 C9 C10 O2 101.9(5) no
C12 C9 C10 O1 45.5(6) no
C12 C9 C10 O2 -135.3(4) no
C10 C9 C12 O3 -61.0(5) no
C10 C9 C12 C13 66.7(5) no
C7 C9 C12 C13 -170.6(4) no
C9 C12 C13 C18 60.8(6) no
C9 C12 C13 C14 -123.6(5) no
O3 C12 C13 C14 4.1(6) no
O3 C12 C13 C18 -171.5(4) no
C12 C13 C14 C15 -174.2(5) no
C14 C13 C18 C17 -0.6(7) no
C18 C13 C14 C15 1.4(8) no
C12 C13 C18 C17 175.2(5) no
C13 C14 C15 C16 -0.8(9) no
C14 C15 C16 C17 -0.5(9) no
C15 C16 C17 C18 1.3(8) no
C16 C17 C18 C13 -0.8(8) no
